data_4308179
loop_
_publ_author_name
'Michael S. Hill'
'Peter B. Hitchcock'
'Ruti Pongtavornpinyo'

_publ_section_title
;
Oxidative Addition Reactions of Alkyl Halides with the Group 13 Carbene
Analogue [In{N(Dipp)C(Me)}2CH] (Dipp = 2,6-iPr2C6H3)
;
_journal_name_full 'Inorganic Chemistry'
_journal_page_first 3783
_journal_page_last 3788
_journal_paper_doi 10.1021/ic070183r
_journal_volume 46
_journal_year 2007
_chemical_compound_source 'synthesis as described'
_chemical_formula_moiety 'C33 H50 Br In N2'
_chemical_formula_sum 'C33 H50 Br In N2'
_chemical_formula_weight 669.48
_chemical_name_systematic
;
 ?
;
_space_group_IT_number 14
_symmetry_cell_setting monoclinic
_symmetry_Int_Tables_number 14
_symmetry_space_group_name_Hall '-P 2yn'
_symmetry_space_group_name_H-M 'P 1 21/n 1'
_atom_sites_solution_hydrogens geom
_atom_sites_solution_primary direct
_atom_sites_solution_secondary difmap
_audit_conform_dict_location ftp://ftp.iucr.org/pub/cif_core.dic
_audit_conform_dict_name cif_core.dic
_audit_conform_dict_version 2.2
_audit_creation_date 2004-11-02T15:23:18-00:00
_audit_creation_method 'WinGX routine CIF_UPDATE'
_cell_angle_alpha 90
_cell_angle_beta 106.063(1)
_cell_angle_gamma 90
_cell_formula_units_Z 4
_cell_length_a 10.2964(2)
_cell_length_b 27.2575(4)
_cell_length_c 12.2832(3)
_cell_measurement_reflns_used 29754
_cell_measurement_temperature 173(2)
_cell_measurement_theta_max 26.022
_cell_measurement_theta_min 3.395
_cell_measurement_wavelength 0.71073
_cell_volume 3312.74(12)
_computing_cell_refinement 'HKL Scalepack (Otwinowski & Minor 1997)'
_computing_data_collection 'Collect (Nonius BV, 1997-2000)'
_computing_data_reduction 'HKL Denzo and Scalepack (Otwinowski & Minor 1997)'
_computing_molecular_graphics 'Ortep-3 for Windows (Farrugia, 1997)'
_computing_publication_material 'WinGX publication routines (Farrugia, 1999)'
_computing_structure_refinement 'SHELXL-97 (Sheldrick, 1997)'
_computing_structure_solution 'SHELXS-97 (Sheldrick, 1997)'
_diffrn_ambient_temperature 173(2)
_diffrn_detector 'CCD plate'
_diffrn_measured_fraction_theta_full 0.996
_diffrn_measured_fraction_theta_max 0.996
_diffrn_measurement_device '95mm CCD camera on \k-goniostat'
_diffrn_measurement_device_type KappaCCD
_diffrn_measurement_method 'CCD rotation images, thick slices'
_diffrn_orient_matrix_type 'by Nonius Collect from scalepack cell'
_diffrn_orient_matrix_UB_11 -0.26854E-2
_diffrn_orient_matrix_UB_12 0.366397E-1
_diffrn_orient_matrix_UB_13 -0.41496E-2
_diffrn_orient_matrix_UB_21 -0.677415E-1
_diffrn_orient_matrix_UB_22 -0.18325E-2
_diffrn_orient_matrix_UB_23 -0.759932E-1
_diffrn_orient_matrix_UB_31 -0.749566E-1
_diffrn_orient_matrix_UB_32 0.3434E-3
_diffrn_orient_matrix_UB_33 0.372191E-1
_diffrn_radiation_monochromator graphite
_diffrn_radiation_probe x-ray
_diffrn_radiation_type MoK\a
_diffrn_radiation_wavelength 0.71073
_diffrn_reflns_av_R_equivalents 0.0871
_diffrn_reflns_av_unetI/netI 0.0563
_diffrn_reflns_limit_h_max 12
_diffrn_reflns_limit_h_min -12
_diffrn_reflns_limit_k_max 32
_diffrn_reflns_limit_k_min -33
_diffrn_reflns_limit_l_max 15
_diffrn_reflns_limit_l_min -15
_diffrn_reflns_number 38664
_diffrn_reflns_theta_full 26.05
_diffrn_reflns_theta_max 26.05
_diffrn_reflns_theta_min 3.45
_diffrn_source 'Enraf Nonius FR590'
_exptl_absorpt_coefficient_mu 1.942
_exptl_absorpt_correction_T_max 0.7774
_exptl_absorpt_correction_T_min 0.623
_exptl_absorpt_correction_type multi-scan
_exptl_absorpt_process_details
;
        [c.f. r.h. blessing, acta cryst. (1995), a51, 33-38]
;
_exptl_crystal_colour colourless
_exptl_crystal_density_diffrn 1.342
_exptl_crystal_density_method 'not measured'
_exptl_crystal_description prism
_exptl_crystal_F_000 1384
_exptl_crystal_size_max 0.2
_exptl_crystal_size_mid 0.2
_exptl_crystal_size_min 0.1
_refine_diff_density_max 0.609
_refine_diff_density_min -1.206
_refine_diff_density_rms 0.102
_refine_ls_extinction_method none
_refine_ls_goodness_of_fit_ref 0.86
_refine_ls_hydrogen_treatment constr
_refine_ls_matrix_type full
_refine_ls_number_parameters 336
_refine_ls_number_reflns 6515
_refine_ls_number_restraints 0
_refine_ls_restrained_S_all 0.86
_refine_ls_R_factor_all 0.0818
_refine_ls_R_factor_gt 0.0573
_refine_ls_shift/su_max 0
_refine_ls_shift/su_mean 0
_refine_ls_structure_factor_coef Fsqd
_refine_ls_weighting_details 'calc w=1/[\s^2^(Fo^2^)+(0.0705P)^2^+33.8517P] where P=(Fo^2^+2Fc^2^)/3'
_refine_ls_weighting_scheme calc
_refine_ls_wR_factor_gt 0.1431
_refine_ls_wR_factor_ref 0.1582
_reflns_number_gt 5080
_reflns_number_total 6515
_reflns_threshold_expression >2sigma(I)
_cod_data_source_file ic070183rsi20070131_061332_5.cif
_cod_data_source_block (5)-oct2304
_cod_original_cell_volume 3312.74(11)
_cod_database_code 4308179

loop_
_symmetry_equiv_pos_as_xyz
'x, y, z'
'-x+1/2, y+1/2, -z+1/2'
'-x, -y, -z'
'x-1/2, -y-1/2, z-1/2'

loop_
_atom_site_label
_atom_site_type_symbol
_atom_site_fract_x
_atom_site_fract_y
_atom_site_fract_z
_atom_site_U_iso_or_equiv
_atom_site_adp_type
_atom_site_occupancy
_atom_site_symmetry_multiplicity
_atom_site_calc_flag
_atom_site_refinement_flags
_atom_site_disorder_assembly
_atom_site_disorder_group
In In 0.30214(4) 0.129572(16) 0.35684(4) 0.02954(15) Uani 1 1 d . . .
Br Br 0.52621(7) 0.08675(3) 0.37050(6) 0.0507(2) Uani 1 1 d . . .
N1 N 0.2469(5) 0.09807(17) 0.4993(4) 0.0250(10) Uani 1 1 d . . .
N2 N 0.1598(5) 0.08188(17) 0.2450(4) 0.0262(10) Uani 1 1 d . . .
C1 C 0.2155(6) 0.0508(2) 0.4956(5) 0.0262(12) Uani 1 1 d . . .
C2 C 0.1774(6) 0.0225(2) 0.3957(5) 0.0277(13) Uani 1 1 d . . .
H2 H 0.1762 -0.0119 0.4076 0.033 Uiso 1 1 calc R . .
C3 C 0.1408(5) 0.0370(2) 0.2812(5) 0.0236(12) Uani 1 1 d . . .
C4 C 0.2159(7) 0.0238(2) 0.6038(5) 0.0370(15) Uani 1 1 d . . .
H4A H 0.2948 0.0021 0.6257 0.055 Uiso 1 1 calc R . .
H4B H 0.1332 0.0042 0.591 0.055 Uiso 1 1 calc R . .
H4C H 0.2197 0.0476 0.6644 0.055 Uiso 1 1 calc R . .
C5 C 0.0741(7) -0.0018(2) 0.1967(5) 0.0338(14) Uani 1 1 d . . .
H5A H 0.0009 0.013 0.1372 0.051 Uiso 1 1 calc R . .
H5B H 0.037 -0.0276 0.2352 0.051 Uiso 1 1 calc R . .
H5C H 0.1409 -0.0162 0.1627 0.051 Uiso 1 1 calc R . .
C6 C 0.2654(6) 0.1270(2) 0.6011(5) 0.0282(13) Uani 1 1 d . . .
C7 C 0.1569(7) 0.1564(2) 0.6110(5) 0.0319(14) Uani 1 1 d . . .
C8 C 0.1773(8) 0.1867(3) 0.7050(6) 0.0437(17) Uani 1 1 d . . .
H8 H 0.1051 0.2066 0.7138 0.052 Uiso 1 1 calc R . .
C9 C 0.3014(9) 0.1884(3) 0.7864(6) 0.051(2) Uani 1 1 d . . .
H9 H 0.3132 0.2093 0.8502 0.062 Uiso 1 1 calc R . .
C10 C 0.4079(8) 0.1599(3) 0.7754(6) 0.0463(18) Uani 1 1 d . . .
H10 H 0.4926 0.1616 0.8313 0.056 Uiso 1 1 calc R . .
C11 C 0.3919(6) 0.1283(2) 0.6822(5) 0.0352(14) Uani 1 1 d . . .
C12 C 0.0197(7) 0.1540(3) 0.5226(5) 0.0376(15) Uani 1 1 d . . .
H12 H 0.0364 0.15 0.4467 0.045 Uiso 1 1 calc R . .
C13 C -0.0649(9) 0.2008(3) 0.5188(8) 0.066(3) Uani 1 1 d . . .
H13A H -0.1513 0.1972 0.4606 0.1 Uiso 1 1 calc R . .
H13B H -0.0157 0.229 0.5006 0.1 Uiso 1 1 calc R . .
H13C H -0.0816 0.2059 0.5927 0.1 Uiso 1 1 calc R . .
C14 C -0.0618(8) 0.1096(3) 0.5422(7) 0.056(2) Uani 1 1 d . . .
H14A H -0.149 0.1089 0.4842 0.083 Uiso 1 1 calc R . .
H14B H -0.077 0.1119 0.6173 0.083 Uiso 1 1 calc R . .
H14C H -0.0116 0.0794 0.5376 0.083 Uiso 1 1 calc R . .
C15 C 0.5099(7) 0.0965(3) 0.6739(6) 0.0458(18) Uani 1 1 d . . .
H15 H 0.4806 0.0764 0.6032 0.055 Uiso 1 1 calc R . .
C16 C 0.5539(9) 0.0609(4) 0.7770(7) 0.062(2) Uani 1 1 d . . .
H16A H 0.6296 0.0407 0.7694 0.093 Uiso 1 1 calc R . .
H16B H 0.4778 0.0397 0.7791 0.093 Uiso 1 1 calc R . .
H16C H 0.582 0.08 0.8472 0.093 Uiso 1 1 calc R . .
C17 C 0.6296(8) 0.1283(4) 0.6669(7) 0.067(3) Uani 1 1 d . . .
H17A H 0.7044 0.1072 0.661 0.101 Uiso 1 1 calc R . .
H17B H 0.6588 0.1486 0.7351 0.101 Uiso 1 1 calc R . .
H17C H 0.6023 0.1495 0.5999 0.101 Uiso 1 1 calc R . .
C18 C 0.0984(6) 0.0967(2) 0.1286(5) 0.0268(12) Uani 1 1 d . . .
C19 C -0.0264(6) 0.1206(2) 0.1039(5) 0.0307(14) Uani 1 1 d . . .
C20 C -0.0844(7) 0.1358(2) -0.0072(6) 0.0408(16) Uani 1 1 d . . .
H20 H -0.1709 0.1509 -0.0264 0.049 Uiso 1 1 calc R . .
C21 C -0.0175(8) 0.1290(3) -0.0910(5) 0.0425(17) Uani 1 1 d . . .
H21 H -0.0569 0.1401 -0.1662 0.051 Uiso 1 1 calc R . .
C22 C 0.1059(7) 0.1060(2) -0.0627(5) 0.0371(15) Uani 1 1 d . . .
H22 H 0.1509 0.1014 -0.1198 0.045 Uiso 1 1 calc R . .
C23 C 0.1675(6) 0.0891(2) 0.0460(5) 0.0322(14) Uani 1 1 d . . .
C24 C -0.0983(7) 0.1303(3) 0.1943(6) 0.0417(16) Uani 1 1 d . . .
H24 H -0.0273 0.1344 0.268 0.05 Uiso 1 1 calc R . .
C25 C -0.1867(9) 0.0873(3) 0.2074(9) 0.070(3) Uani 1 1 d . . .
H25A H -0.2311 0.0948 0.2665 0.106 Uiso 1 1 calc R . .
H25B H -0.1306 0.0579 0.2286 0.106 Uiso 1 1 calc R . .
H25C H -0.2554 0.0815 0.1354 0.106 Uiso 1 1 calc R . .
C26 C -0.1837(10) 0.1780(3) 0.1730(7) 0.068(3) Uani 1 1 d . . .
H26A H -0.2271 0.1825 0.234 0.102 Uiso 1 1 calc R . .
H26B H -0.2532 0.1755 0.1003 0.102 Uiso 1 1 calc R . .
H26C H -0.1249 0.2061 0.1713 0.102 Uiso 1 1 calc R . .
C27 C 0.3028(7) 0.0637(3) 0.0708(6) 0.0415(16) Uani 1 1 d . . .
H27 H 0.3272 0.0523 0.1513 0.05 Uiso 1 1 calc R . .
C28 C 0.2961(8) 0.0179(3) -0.0060(6) 0.053(2) Uani 1 1 d . . .
H28A H 0.3849 0.0021 0.0122 0.08 Uiso 1 1 calc R . .
H28B H 0.2701 0.0281 -0.0857 0.08 Uiso 1 1 calc R . .
H28C H 0.2291 -0.0052 0.0069 0.08 Uiso 1 1 calc R . .
C29 C 0.4129(8) 0.0988(4) 0.0577(7) 0.064(2) Uani 1 1 d . . .
H29A H 0.4996 0.0815 0.075 0.096 Uiso 1 1 calc R . .
H29B H 0.4197 0.1264 0.1101 0.096 Uiso 1 1 calc R . .
H29C H 0.3902 0.1111 -0.0203 0.096 Uiso 1 1 calc R . .
C30 C 0.3076(9) 0.2085(3) 0.3298(7) 0.056(2) Uani 1 1 d . . .
C31 C 0.2590(19) 0.2183(4) 0.2013(11) 0.143(7) Uani 1 1 d . . .
H31A H 0.1653 0.2071 0.1718 0.214 Uiso 1 1 calc R . .
H31B H 0.3167 0.2004 0.1634 0.214 Uiso 1 1 calc R . .
H31C H 0.2642 0.2535 0.1871 0.214 Uiso 1 1 calc R . .
C32 C 0.4473(13) 0.2266(5) 0.3720(19) 0.180(10) Uani 1 1 d . . .
H32A H 0.506 0.2081 0.3363 0.269 Uiso 1 1 calc R . .
H32B H 0.4786 0.2223 0.4543 0.269 Uiso 1 1 calc R . .
H32C H 0.4503 0.2615 0.3534 0.269 Uiso 1 1 calc R . .
C33 C 0.2109(13) 0.2350(3) 0.3805(10) 0.089(4) Uani 1 1 d . . .
H33A H 0.1197 0.2217 0.3492 0.134 Uiso 1 1 calc R . .
H33B H 0.2111 0.27 0.3626 0.134 Uiso 1 1 calc R . .
H33C H 0.2386 0.2306 0.4629 0.134 Uiso 1 1 calc R . .

loop_
_atom_site_aniso_label
_atom_site_aniso_U_11
_atom_site_aniso_U_22
_atom_site_aniso_U_33
_atom_site_aniso_U_23
_atom_site_aniso_U_13
_atom_site_aniso_U_12
In 0.0365(3) 0.0287(2) 0.0274(2) -0.00279(18) 0.01544(18) -0.00868(19)
Br 0.0301(4) 0.0861(6) 0.0385(4) -0.0116(4) 0.0137(3) 0.0000(4)
N1 0.027(2) 0.027(3) 0.022(2) 0.000(2) 0.009(2) -0.002(2)
N2 0.029(3) 0.029(3) 0.022(2) -0.002(2) 0.010(2) -0.002(2)
C1 0.030(3) 0.026(3) 0.024(3) 0.002(2) 0.010(2) -0.002(2)
C2 0.035(3) 0.021(3) 0.027(3) 0.004(2) 0.010(3) 0.000(2)
C3 0.020(3) 0.026(3) 0.024(3) -0.003(2) 0.006(2) 0.001(2)
C4 0.048(4) 0.037(4) 0.026(3) 0.005(3) 0.009(3) -0.003(3)
C5 0.039(4) 0.033(3) 0.028(3) -0.004(3) 0.005(3) -0.004(3)
C6 0.037(3) 0.026(3) 0.027(3) 0.000(2) 0.017(3) -0.007(3)
C7 0.042(4) 0.027(3) 0.032(3) 0.005(3) 0.019(3) 0.001(3)
C8 0.065(5) 0.036(4) 0.037(4) -0.001(3) 0.025(4) 0.007(3)
C9 0.078(6) 0.041(4) 0.040(4) -0.014(3) 0.025(4) -0.011(4)
C10 0.053(4) 0.050(5) 0.038(4) -0.010(3) 0.017(3) -0.019(4)
C11 0.035(3) 0.042(4) 0.032(3) -0.004(3) 0.014(3) -0.012(3)
C12 0.038(4) 0.050(4) 0.028(3) 0.005(3) 0.014(3) 0.019(3)
C13 0.066(6) 0.075(6) 0.057(5) 0.002(4) 0.015(4) 0.038(5)
C14 0.036(4) 0.074(6) 0.057(5) 0.000(4) 0.012(4) 0.002(4)
C15 0.031(4) 0.072(5) 0.033(4) -0.014(3) 0.007(3) -0.004(3)
C16 0.050(5) 0.087(6) 0.041(4) -0.002(4) -0.001(4) 0.016(4)
C17 0.042(4) 0.119(8) 0.044(4) -0.022(5) 0.017(4) -0.027(5)
C18 0.034(3) 0.027(3) 0.019(3) 0.000(2) 0.006(2) 0.001(2)
C19 0.040(4) 0.030(3) 0.023(3) -0.005(2) 0.009(3) -0.001(3)
C20 0.044(4) 0.040(4) 0.037(4) 0.002(3) 0.009(3) 0.012(3)
C21 0.063(5) 0.039(4) 0.022(3) 0.005(3) 0.006(3) 0.006(3)
C22 0.049(4) 0.039(4) 0.025(3) 0.003(3) 0.013(3) -0.001(3)
C23 0.033(3) 0.035(3) 0.030(3) 0.000(3) 0.011(3) -0.002(3)
C24 0.044(4) 0.051(4) 0.032(3) -0.001(3) 0.014(3) 0.016(3)
C25 0.065(6) 0.072(6) 0.092(7) 0.004(5) 0.052(6) 0.010(5)
C26 0.083(6) 0.071(6) 0.055(5) -0.003(4) 0.025(5) 0.040(5)
C27 0.038(4) 0.057(5) 0.031(3) -0.004(3) 0.014(3) 0.005(3)
C28 0.048(4) 0.072(5) 0.035(4) -0.012(4) 0.004(3) 0.023(4)
C29 0.042(4) 0.114(8) 0.041(4) 0.001(5) 0.018(4) -0.013(5)
C30 0.090(6) 0.024(4) 0.069(5) 0.004(3) 0.048(5) -0.013(4)
C31 0.30(2) 0.051(6) 0.106(10) 0.040(7) 0.106(13) 0.011(10)
C32 0.075(8) 0.062(8) 0.38(3) 0.002(12) 0.023(13) -0.046(7)
C33 0.139(10) 0.030(5) 0.121(9) 0.009(5) 0.074(8) 0.006(5)

loop_
_atom_type_symbol
_atom_type_description
_atom_type_scat_dispersion_real
_atom_type_scat_dispersion_imag
_atom_type_scat_source
C C 0.0033 0.0016 'International Tables Vol C Tables 4.2.6.8 and 6.1.1.4'
H H 0 0 'International Tables Vol C Tables 4.2.6.8 and 6.1.1.4'
Br Br -0.2901 2.4595 'International Tables Vol C Tables 4.2.6.8 and 6.1.1.4'
In In -0.7276 1.31 'International Tables Vol C Tables 4.2.6.8 and 6.1.1.4'
N N 0.0061 0.0033 'International Tables Vol C Tables 4.2.6.8 and 6.1.1.4'

loop_
_geom_angle_atom_site_label_1
_geom_angle_atom_site_label_2
_geom_angle_atom_site_label_3
_geom_angle
_geom_angle_site_symmetry_1
_geom_angle_site_symmetry_3
_geom_angle_publ_flag
N2 In N1 89.50(18) . . ?
N2 In C30 122.8(3) . . ?
N1 In C30 122.6(2) . . ?
N2 In Br 102.12(13) . . ?
N1 In Br 101.59(13) . . ?
C30 In Br 113.6(2) . . ?
C1 N1 C6 122.2(5) . . ?
C1 N1 In 118.4(4) . . ?
C6 N1 In 118.8(3) . . ?
C3 N2 C18 121.3(5) . . ?
C3 N2 In 118.7(4) . . ?
C18 N2 In 119.7(4) . . ?
N1 C1 C2 124.6(5) . . ?
N1 C1 C4 120.0(5) . . ?
C2 C1 C4 115.4(5) . . ?
C3 C2 C1 130.5(5) . . ?
N2 C3 C2 124.5(5) . . ?
N2 C3 C5 119.7(5) . . ?
C2 C3 C5 115.9(5) . . ?
C11 C6 C7 121.9(6) . . ?
C11 C6 N1 120.1(5) . . ?
C7 C6 N1 117.9(5) . . ?
C8 C7 C6 118.0(6) . . ?
C8 C7 C12 120.9(6) . . ?
C6 C7 C12 121.0(5) . . ?
C7 C8 C9 121.0(7) . . ?
C10 C9 C8 120.6(7) . . ?
C9 C10 C11 120.5(7) . . ?
C6 C11 C10 118.0(6) . . ?
C6 C11 C15 122.8(6) . . ?
C10 C11 C15 119.2(6) . . ?
C7 C12 C14 111.2(5) . . ?
C7 C12 C13 113.1(6) . . ?
C14 C12 C13 109.3(6) . . ?
C11 C15 C17 110.7(7) . . ?
C11 C15 C16 111.0(6) . . ?
C17 C15 C16 109.9(7) . . ?
C19 C18 C23 122.0(5) . . ?
C19 C18 N2 117.9(5) . . ?
C23 C18 N2 120.0(5) . . ?
C20 C19 C18 118.1(6) . . ?
C20 C19 C24 120.1(6) . . ?
C18 C19 C24 121.8(5) . . ?
C19 C20 C21 121.1(6) . . ?
C22 C21 C20 118.9(6) . . ?
C21 C22 C23 122.7(6) . . ?
C22 C23 C18 117.2(6) . . ?
C22 C23 C27 119.8(6) . . ?
C18 C23 C27 123.0(6) . . ?
C19 C24 C25 111.7(6) . . ?
C19 C24 C26 113.0(6) . . ?
C25 C24 C26 109.7(7) . . ?
C23 C27 C29 111.2(6) . . ?
C23 C27 C28 111.2(6) . . ?
C29 C27 C28 110.4(6) . . ?
C32 C30 C33 112.9(10) . . ?
C32 C30 C31 108.1(12) . . ?
C33 C30 C31 106.1(10) . . ?
C32 C30 In 109.9(7) . . ?
C33 C30 In 111.4(5) . . ?
C31 C30 In 108.1(6) . . ?

loop_
_geom_bond_atom_site_label_1
_geom_bond_atom_site_label_2
_geom_bond_distance
_geom_bond_site_symmetry_2
_geom_bond_publ_flag
In N2 2.147(5) . ?
In N1 2.162(5) . ?
In C30 2.180(7) . ?
In Br 2.5493(8) . ?
N1 C1 1.326(7) . ?
N1 C6 1.446(7) . ?
N2 C3 1.335(7) . ?
N2 C18 1.452(7) . ?
C1 C2 1.411(8) . ?
C1 C4 1.518(8) . ?
C2 C3 1.408(8) . ?
C3 C5 1.508(8) . ?
C6 C11 1.404(9) . ?
C6 C7 1.406(9) . ?
C7 C8 1.388(9) . ?
C7 C12 1.526(9) . ?
C8 C9 1.389(11) . ?
C9 C10 1.380(11) . ?
C10 C11 1.406(9) . ?
C11 C15 1.518(10) . ?
C12 C14 1.531(11) . ?
C12 C13 1.537(10) . ?
C15 C17 1.528(11) . ?
C15 C16 1.559(11) . ?
C18 C19 1.398(9) . ?
C18 C23 1.407(8) . ?
C19 C20 1.392(9) . ?
C19 C24 1.519(9) . ?
C20 C21 1.401(10) . ?
C21 C22 1.373(10) . ?
C22 C23 1.389(9) . ?
C23 C27 1.509(9) . ?
C24 C25 1.520(11) . ?
C24 C26 1.550(10) . ?
C27 C29 1.527(11) . ?
C27 C28 1.553(10) . ?
C30 C32 1.472(14) . ?
C30 C33 1.498(12) . ?
C30 C31 1.541(15) . ?
